data_7221551
loop_
_publ_author_name
'Jim\'enez-S\'anchez, Arturo'
'Yatsimirsky, Anatoly K.'

_publ_section_title
;
 Acid-base and coordination properties of 2-phenyl-3-hydroxy-4-quinolones
 in aqueous media
;
_journal_name_full 'RSC Adv.'
_journal_paper_doi 10.1039/C5RA10217K
_journal_year 2015
_chemical_formula_sum 'C16 H13 N O2'
_chemical_formula_weight 251.27
_chemical_name_common 3-HQ
_chemical_name_systematic 3-Hydroxyquinolones
_space_group_crystal_system triclinic
_space_group_IT_number 2
_space_group_name_Hall '-P 1'
_space_group_name_H-M_alt 'P -1'
_symmetry_space_group_name_Hall '-P 1'
_symmetry_space_group_name_H-M 'P -1'
_atom_sites_solution_hydrogens geom
_audit_creation_method SHELXL-2014/6
_audit_update_record
;
2015-05-16 deposited with the CCDC.
2015-07-13 downloaded from the CCDC.
;
_cell_angle_alpha 115.448(19)
_cell_angle_beta 114.236(18)
_cell_angle_gamma 96.055(13)
_cell_formula_units_Z 2
_cell_length_a 9.0099(12)
_cell_length_b 9.0949(15)
_cell_length_c 9.526(2)
_cell_measurement_temperature 293(2)
_cell_volume 603.9(3)
_computing_structure_refinement 'SHELXL-2014/6 (Sheldrick, 2014)'
_diffrn_ambient_temperature 293(2)
_diffrn_measured_fraction_theta_full 0.997
_diffrn_measured_fraction_theta_max 0.872
_diffrn_radiation_type MoK\a
_diffrn_radiation_wavelength 0.71073
_diffrn_reflns_av_R_equivalents 0.0558
_diffrn_reflns_av_unetI/netI 0.0446
_diffrn_reflns_laue_measured_fraction_full 0.997
_diffrn_reflns_laue_measured_fraction_max 0.872
_diffrn_reflns_limit_h_max 12
_diffrn_reflns_limit_h_min -11
_diffrn_reflns_limit_k_max 12
_diffrn_reflns_limit_k_min -11
_diffrn_reflns_limit_l_max 13
_diffrn_reflns_limit_l_min -12
_diffrn_reflns_number 10199
_diffrn_reflns_point_group_measured_fraction_full 0.997
_diffrn_reflns_point_group_measured_fraction_max 0.872
_diffrn_reflns_theta_full 26.000
_diffrn_reflns_theta_max 29.789
_diffrn_reflns_theta_min 3.365
_exptl_absorpt_coefficient_mu 0.092
_exptl_crystal_colour 'Pale yellow'
_exptl_crystal_density_diffrn 1.382
_exptl_crystal_description Prism
_exptl_crystal_F_000 264
_refine_diff_density_max 0.445
_refine_diff_density_min -0.358
_refine_diff_density_rms 0.062
_refine_ls_extinction_method none
_refine_ls_goodness_of_fit_ref 1.080
_refine_ls_hydrogen_treatment constr
_refine_ls_matrix_type full
_refine_ls_number_parameters 174
_refine_ls_number_reflns 3015
_refine_ls_number_restraints 0
_refine_ls_restrained_S_all 1.080
_refine_ls_R_factor_all 0.0708
_refine_ls_R_factor_gt 0.0569
_refine_ls_shift/su_max 0.000
_refine_ls_shift/su_mean 0.000
_refine_ls_structure_factor_coef Fsqd
_refine_ls_weighting_details 'w=1/[\s^2^(Fo^2^)+(0.0904P)^2^+0.1218P] where P=(Fo^2^+2Fc^2^)/3'
_refine_ls_weighting_scheme calc
_refine_ls_wR_factor_gt 0.1538
_refine_ls_wR_factor_ref 0.1738
_reflns_Friedel_coverage 0.000
_reflns_number_gt 2353
_reflns_number_total 3015
_reflns_threshold_expression 'I > 2\s(I)'
_cod_data_source_file c5ra10217k2.cif
_cod_data_source_block shelx
_cod_original_cell_volume 603.9(2)
_cod_database_code 7221551
_audit_block_doi 10.5517/cc1j1drq
_shelx_space_group_comment
;
The symmetry employed for this shelxl refinement is uniquely defined
by the following loop, which should always be used as a source of
symmetry information in preference to the above space-group names.
They are only intended as comments.
;
_shelxl_version_number 2014/6

loop_
_space_group_symop_operation_xyz
'x, y, z'
'-x, -y, -z'

loop_
_atom_site_label
_atom_site_type_symbol
_atom_site_fract_x
_atom_site_fract_y
_atom_site_fract_z
_atom_site_U_iso_or_equiv
_atom_site_adp_type
_atom_site_occupancy
_atom_site_site_symmetry_order
_atom_site_calc_flag
_atom_site_refinement_flags_posn
_atom_site_refinement_flags_adp
C1 C 0.23889(18) 0.50338(17) 0.22245(18) 0.0204(3) Uani 1 1 d . .
C2 C 0.16707(19) 0.32830(18) 0.14065(19) 0.0224(3) Uani 1 1 d . .
C3 C 0.1358(2) 0.20999(18) -0.03557(19) 0.0233(3) Uani 1 1 d . .
C4 C 0.1785(2) 0.18280(19) -0.28479(19) 0.0241(3) Uani 1 1 d . .
H4 H 0.1305 0.0630 -0.3433 0.029 Uiso 1 1 calc R U
C5 C 0.2334(2) 0.2541(2) -0.36355(19) 0.0262(3) Uani 1 1 d . .
H5 H 0.2220 0.1829 -0.4751 0.031 Uiso 1 1 calc R U
C6 C 0.3062(2) 0.4335(2) -0.2757(2) 0.0265(3) Uani 1 1 d . .
H6 H 0.3440 0.4814 -0.3291 0.032 Uiso 1 1 calc R U
C7 C 0.32291(19) 0.54060(19) -0.1114(2) 0.0237(3) Uani 1 1 d . .
H7 H 0.3718 0.6601 -0.0543 0.028 Uiso 1 1 calc R U
C8 C 0.26594(18) 0.46968(18) -0.02893(18) 0.0204(3) Uani 1 1 d . .
C9 C 0.19414(18) 0.28925(18) -0.11585(18) 0.0205(3) Uani 1 1 d . .
C10 C 0.3250(2) 0.76203(18) 0.2079(2) 0.0305(4) Uani 1 1 d . .
H10A H 0.4455 0.8129 0.2521 0.046 Uiso 1 1 calc R U
H10B H 0.3017 0.8143 0.3045 0.046 Uiso 1 1 calc R U
H10C H 0.2561 0.7812 0.1136 0.046 Uiso 1 1 calc R U
C11 C 0.27714(19) 0.62079(17) 0.40932(18) 0.0214(3) Uani 1 1 d . .
C12A C 0.1427(2) 0.63234(18) 0.44421(19) 0.0254(3) Uani 1 1 d . .
H12A H 0.0291 0.5646 0.3512 0.031 Uiso 1 1 calc R U
C12B C 0.44720(19) 0.71765(18) 0.55001(19) 0.0258(3) Uani 1 1 d . .
H12B H 0.5382 0.7076 0.5281 0.031 Uiso 1 1 calc R U
C13A C 0.1763(2) 0.74397(19) 0.6165(2) 0.0288(4) Uani 1 1 d . .
H13A H 0.0856 0.7518 0.6393 0.035 Uiso 1 1 calc R U
C13B C 0.4811(2) 0.82929(18) 0.72313(19) 0.0288(4) Uani 1 1 d . .
H13B H 0.5947 0.8940 0.8173 0.035 Uiso 1 1 calc R U
C14 C 0.3455(2) 0.84399(19) 0.75503(19) 0.0288(4) Uani 1 1 d . .
H14 H 0.3679 0.9215 0.8702 0.035 Uiso 1 1 calc R U
N1 N 0.28175(16) 0.57524(15) 0.13658(15) 0.0215(3) Uani 1 1 d . .
O1 O 0.12911(16) 0.26365(13) 0.23161(14) 0.0307(3) Uani 1 1 d . .
H1 H 0.0732 0.1597 0.1631 0.046 Uiso 1 1 calc R U
O2 O 0.06819(17) 0.05053(13) -0.10979(15) 0.0373(3) Uani 1 1 d . .

loop_
_atom_site_aniso_label
_atom_site_aniso_U_11
_atom_site_aniso_U_22
_atom_site_aniso_U_33
_atom_site_aniso_U_23
_atom_site_aniso_U_13
_atom_site_aniso_U_12
C1 0.0217(7) 0.0214(7) 0.0185(6) 0.0095(5) 0.0115(6) 0.0069(5)
C2 0.0271(8) 0.0223(7) 0.0198(7) 0.0100(5) 0.0151(6) 0.0065(6)
C3 0.0276(8) 0.0201(7) 0.0204(7) 0.0080(5) 0.0140(6) 0.0056(6)
C4 0.0269(8) 0.0245(7) 0.0211(7) 0.0100(6) 0.0142(6) 0.0099(6)
C5 0.0285(8) 0.0344(8) 0.0205(7) 0.0139(6) 0.0157(6) 0.0146(6)
C6 0.0274(8) 0.0357(8) 0.0284(7) 0.0211(6) 0.0187(7) 0.0135(6)
C7 0.0226(7) 0.0251(7) 0.0262(7) 0.0155(6) 0.0124(6) 0.0077(6)
C8 0.0184(7) 0.0235(7) 0.0189(6) 0.0110(5) 0.0091(5) 0.0076(5)
C9 0.0205(7) 0.0240(7) 0.0181(6) 0.0107(5) 0.0109(6) 0.0078(5)
C10 0.0407(10) 0.0196(7) 0.0282(8) 0.0103(6) 0.0179(7) 0.0079(6)
C11 0.0264(8) 0.0171(6) 0.0186(6) 0.0074(5) 0.0121(6) 0.0067(5)
C12A 0.0244(8) 0.0258(7) 0.0215(7) 0.0093(6) 0.0109(6) 0.0094(6)
C12B 0.0243(8) 0.0240(7) 0.0246(7) 0.0087(6) 0.0135(6) 0.0051(6)
C13A 0.0331(9) 0.0315(8) 0.0261(7) 0.0131(6) 0.0194(7) 0.0166(7)
C13B 0.0286(8) 0.0222(7) 0.0211(7) 0.0065(6) 0.0073(6) 0.0032(6)
C14 0.0403(9) 0.0234(7) 0.0181(7) 0.0067(6) 0.0151(7) 0.0126(6)
N1 0.0239(6) 0.0196(6) 0.0192(6) 0.0089(5) 0.0112(5) 0.0057(5)
O1 0.0468(7) 0.0205(5) 0.0251(6) 0.0082(4) 0.0244(5) 0.0031(5)
O2 0.0597(9) 0.0191(5) 0.0320(6) 0.0066(5) 0.0321(6) 0.0030(5)

loop_
_atom_type_symbol
_atom_type_description
_atom_type_scat_dispersion_real
_atom_type_scat_dispersion_imag
_atom_type_scat_source
C C 0.0033 0.0016 'International Tables Vol C Tables 4.2.6.8 and 6.1.1.4'
H H 0.0000 0.0000 'International Tables Vol C Tables 4.2.6.8 and 6.1.1.4'
N N 0.0061 0.0033 'International Tables Vol C Tables 4.2.6.8 and 6.1.1.4'
O O 0.0106 0.0060 'International Tables Vol C Tables 4.2.6.8 and 6.1.1.4'

loop_
_geom_angle_atom_site_label_1
_geom_angle_atom_site_label_2
_geom_angle_atom_site_label_3
_geom_angle
C2 C1 N1 121.22(12)
C2 C1 C11 120.19(12)
N1 C1 C11 118.57(12)
O1 C2 C1 119.02(12)
O1 C2 C3 118.86(12)
C1 C2 C3 122.08(13)
O2 C3 C2 121.50(13)
O2 C3 C9 123.36(12)
C2 C3 C9 115.10(12)
C5 C4 C9 120.73(14)
C5 C4 H4 119.6
C9 C4 H4 119.6
C4 C5 C6 119.79(13)
C4 C5 H5 120.1
C6 C5 H5 120.1
C7 C6 C5 120.87(13)
C7 C6 H6 119.6
C5 C6 H6 119.6
C6 C7 C8 120.14(13)
C6 C7 H7 119.9
C8 C7 H7 119.9
N1 C8 C9 119.75(13)
N1 C8 C7 121.04(13)
C9 C8 C7 119.21(13)
C8 C9 C4 119.26(13)
C8 C9 C3 121.30(12)
C4 C9 C3 119.44(13)
N1 C10 H10A 109.5
N1 C10 H10B 109.5
H10A C10 H10B 109.5
N1 C10 H10C 109.5
H10A C10 H10C 109.5
H10B C10 H10C 109.5
C12A C11 C12B 119.61(13)
C12A C11 C1 119.83(13)
C12B C11 C1 120.56(13)
C13A C12A C11 120.35(14)
C13A C12A H12A 119.8
C11 C12A H12A 119.8
C13B C12B C11 120.02(14)
C13B C12B H12B 120.0
C11 C12B H12B 120.0
C12A C13A C14 119.78(14)
C12A C13A H13A 120.1
C14 C13A H13A 120.1
C14 C13B C12B 119.79(14)
C14 C13B H13B 120.1
C12B C13B H13B 120.1
C13B C14 C13A 120.38(13)
C13B C14 H14 119.8
C13A C14 H14 119.8
C1 N1 C8 120.26(12)
C1 N1 C10 120.83(12)
C8 N1 C10 118.54(12)
C2 O1 H1 109.5

loop_
_geom_bond_atom_site_label_1
_geom_bond_atom_site_label_2
_geom_bond_distance
C1 C2 1.365(2)
C1 N1 1.3824(17)
C1 C11 1.4876(19)
C2 O1 1.3610(16)
C2 C3 1.4319(19)
C3 O2 1.2462(18)
C3 C9 1.4509(19)
C4 C5 1.372(2)
C4 C9 1.4119(19)
C4 H4 0.9300
C5 C6 1.395(2)
C5 H5 0.9300
C6 C7 1.374(2)
C6 H6 0.9300
C7 C8 1.412(2)
C7 H7 0.9300
C8 N1 1.3835(18)
C8 C9 1.402(2)
C10 N1 1.4665(19)
C10 H10A 0.9600
C10 H10B 0.9600
C10 H10C 0.9600
C11 C12A 1.385(2)
C11 C12B 1.391(2)
C12A C13A 1.383(2)
C12A H12A 0.9300
C12B C13B 1.388(2)
C12B H12B 0.9300
C13A C14 1.384(2)
C13A H13A 0.9300
C13B C14 1.381(2)
C13B H13B 0.9300
C14 H14 0.9300
O1 H1 0.8200

loop_
_geom_torsion_atom_site_label_1
_geom_torsion_atom_site_label_2
_geom_torsion_atom_site_label_3
_geom_torsion_atom_site_label_4
_geom_torsion
N1 C1 C2 O1 179.20(12)
C11 C1 C2 O1 0.9(2)
N1 C1 C2 C3 1.4(2)
C11 C1 C2 C3 -176.94(13)
O1 C2 C3 O2 3.0(2)
C1 C2 C3 O2 -179.12(15)
O1 C2 C3 C9 -174.75(12)
C1 C2 C3 C9 3.1(2)
C9 C4 C5 C6 0.3(2)
C4 C5 C6 C7 -0.4(2)
C5 C6 C7 C8 -0.1(2)
C6 C7 C8 N1 179.93(13)
C6 C7 C8 C9 0.7(2)
N1 C8 C9 C4 179.94(12)
C7 C8 C9 C4 -0.8(2)
N1 C8 C9 C3 -0.1(2)
C7 C8 C9 C3 179.20(12)
C5 C4 C9 C8 0.3(2)
C5 C4 C9 C3 -179.68(13)
O2 C3 C9 C8 178.56(15)
C2 C3 C9 C8 -3.7(2)
O2 C3 C9 C4 -1.5(2)
C2 C3 C9 C4 176.29(13)
C2 C1 C11 C12A -65.1(2)
N1 C1 C11 C12A 116.58(15)
C2 C1 C11 C12B 114.12(17)
N1 C1 C11 C12B -64.23(19)
C12B C11 C12A C13A 2.3(2)
C1 C11 C12A C13A -178.51(13)
C12A C11 C12B C13B -2.1(2)
C1 C11 C12B C13B 178.73(13)
C11 C12A C13A C14 -0.3(2)
C11 C12B C13B C14 -0.1(2)
C12B C13B C14 C13A 2.1(2)
C12A C13A C14 C13B -1.8(2)
C2 C1 N1 C8 -5.4(2)
C11 C1 N1 C8 172.88(12)
C2 C1 N1 C10 167.39(14)
C11 C1 N1 C10 -14.3(2)
C9 C8 N1 C1 4.7(2)
C7 C8 N1 C1 -174.53(12)
C9 C8 N1 C10 -168.26(13)
C7 C8 N1 C10 12.5(2)
